data_7232149
loop_
_publ_author_name
'Wang, Si-Yuan'
'Zhou, Zhao-Hui'

_publ_section_title
;
 Molybdenum imidazole citrate and bipyridine homocitrate in different
 oxidation states -- balance between coordinated \a-hydroxy and \a-alkoxy
 groups
;
_journal_issue 1
_journal_name_full 'RSC Advances'
_journal_page_first 519
_journal_paper_doi 10.1039/C8RA09134J
_journal_volume 9
_journal_year 2019
_chemical_formula_moiety 'C21 H24 K2 Mo5 N6 O25, 3(C3 H4 N2), 1.5(H4 O2)'
_chemical_formula_sum 'C30 H42 K2 Mo5 N12 O28'
_chemical_formula_weight 1576.62
_space_group_crystal_system triclinic
_space_group_IT_number 2
_space_group_name_Hall '-P 1'
_space_group_name_H-M_alt 'P -1'
_symmetry_space_group_name_Hall '-P 1'
_symmetry_space_group_name_H-M 'P -1'
_atom_sites_solution_hydrogens mixed
_atom_sites_solution_primary direct
_audit_creation_date 2018-03-13
_audit_creation_method
;
Olex2 1.2
(compiled 2017.08.10 svn.r3458 for OlexSys, GUI svn.r5381)
;
_audit_update_record
;
2018-04-16 deposited with the CCDC.
2018-12-11 downloaded from the CCDC.
;
_cell_angle_alpha 100.570(4)
_cell_angle_beta 94.254(3)
_cell_angle_gamma 101.331(4)
_cell_formula_units_Z 2
_cell_length_a 9.7975(3)
_cell_length_b 13.8912(7)
_cell_length_c 18.5268(8)
_cell_measurement_reflns_used 7524
_cell_measurement_temperature 173
_cell_measurement_theta_max 62.0726
_cell_measurement_theta_min 3.3107
_cell_volume 2414.44(18)
_computing_cell_refinement
;
CrysAlisPro, Agilent Technologies,
Version 1.171.35.15 (release 03-08-2011 CrysAlis171 .NET)
(compiled Aug  3 2011,13:03:54)
;
_computing_data_collection
;
CrysAlisPro, Agilent Technologies,
Version 1.171.35.15 (release 03-08-2011 CrysAlis171 .NET)
(compiled Aug  3 2011,13:03:54)
;
_computing_data_reduction
;
CrysAlisPro, Agilent Technologies,
Version 1.171.35.15 (release 03-08-2011 CrysAlis171 .NET)
(compiled Aug  3 2011,13:03:54)
;
_computing_molecular_graphics 'Olex2 (Dolomanov et al., 2009)'
_computing_publication_material 'Olex2 (Dolomanov et al., 2009)'
_computing_structure_refinement 'ShelXL (Sheldrick, 2015)'
_computing_structure_solution 'SIR2004 (Burla et al., 2007)'
_diffrn_ambient_temperature 173.0
_diffrn_detector_area_resol_mean 16.1903
_diffrn_measured_fraction_theta_full 0.985
_diffrn_measured_fraction_theta_max 0.985
_diffrn_measurement_details
;
#__ type_ start__ end____ width___ exp.time_
  1 omega    7.00   56.00   1.0000    4.5000
omega____ theta____ kappa____ phi______ frames
    -       32.3066  -57.0000   90.0000 49

#__ type_ start__ end____ width___ exp.time_
  2 omega   21.00   60.00   1.0000   25.0000
omega____ theta____ kappa____ phi______ frames
    -       94.5000 -112.0000  -30.0000 39

#__ type_ start__ end____ width___ exp.time_
  3 omega   25.00   91.00   1.0000   25.0000
omega____ theta____ kappa____ phi______ frames
    -       94.5000 -112.0000  -60.0000 66

#__ type_ start__ end____ width___ exp.time_
  4 omega   76.00  103.00   1.0000   25.0000
omega____ theta____ kappa____ phi______ frames
    -       94.5000  -92.0000 -120.0000 27

#__ type_ start__ end____ width___ exp.time_
  5 omega   50.00   91.00   1.0000   25.0000
omega____ theta____ kappa____ phi______ frames
    -       94.5000 -112.0000 -180.0000 41

#__ type_ start__ end____ width___ exp.time_
  6 omega   51.00   98.00   1.0000   25.0000
omega____ theta____ kappa____ phi______ frames
    -       94.5000  -92.0000 -180.0000 47

#__ type_ start__ end____ width___ exp.time_
  7 omega   43.00   72.00   1.0000    4.5000
omega____ theta____ kappa____ phi______ frames
    -       32.3066  -99.0000 -180.0000 29

#__ type_ start__ end____ width___ exp.time_
  8 omega   38.00  103.00   1.0000   25.0000
omega____ theta____ kappa____ phi______ frames
    -       94.5000  -50.0000  -60.0000 65

#__ type_ start__ end____ width___ exp.time_
  9 omega   34.00   61.00   1.0000   25.0000
omega____ theta____ kappa____ phi______ frames
    -       94.5000  -92.0000 -120.0000 27

#__ type_ start__ end____ width___ exp.time_
 10 omega   23.00  113.00   1.0000   25.0000
omega____ theta____ kappa____ phi______ frames
    -       94.5000  -92.0000  -30.0000 90

#__ type_ start__ end____ width___ exp.time_
 11 omega   73.00  102.00   1.0000   25.0000
omega____ theta____ kappa____ phi______ frames
    -       94.5000  -92.0000   90.0000 29

#__ type_ start__ end____ width___ exp.time_
 12 omega   31.00  167.00   1.0000   25.0000
omega____ theta____ kappa____ phi______ frames
    -       94.5000    0.0000   90.0000 136

#__ type_ start__ end____ width___ exp.time_
 13 omega  124.00  151.00   1.0000   25.0000
omega____ theta____ kappa____ phi______ frames
    -       94.5000   64.0000  150.0000 27

#__ type_ start__ end____ width___ exp.time_
 14 omega  117.00  144.00   1.0000   25.0000
omega____ theta____ kappa____ phi______ frames
    -       94.5000   50.0000   90.0000 27

#__ type_ start__ end____ width___ exp.time_
 15 omega   81.00  164.00   1.0000   25.0000
omega____ theta____ kappa____ phi______ frames
    -       94.5000   50.0000  120.0000 83

#__ type_ start__ end____ width___ exp.time_
 16 omega   75.00  110.00   1.0000   25.0000
omega____ theta____ kappa____ phi______ frames
    -       94.5000   50.0000   90.0000 35

#__ type_ start__ end____ width___ exp.time_
 17 omega   68.00  101.00   1.0000   25.0000
omega____ theta____ kappa____ phi______ frames
    -       94.5000   64.0000  150.0000 33

#__ type_ start__ end____ width___ exp.time_
 18 omega   23.00  120.00   1.0000   25.0000
omega____ theta____ kappa____ phi______ frames
    -       94.5000  -38.0000  120.0000 97

#__ type_ start__ end____ width___ exp.time_
 19 omega   25.00   52.00   1.0000   25.0000
omega____ theta____ kappa____ phi______ frames
    -       94.5000 -112.0000   60.0000 27

#__ type_ start__ end____ width___ exp.time_
 20 omega   24.00  104.00   1.0000   25.0000
omega____ theta____ kappa____ phi______ frames
    -       94.5000  -64.0000   30.0000 80

#__ type_ start__ end____ width___ exp.time_
 21 omega  -16.00   35.00   1.0000    4.5000
omega____ theta____ kappa____ phi______ frames
    -       32.3066  -99.0000 -180.0000 51

#__ type_ start__ end____ width___ exp.time_
 22 omega  -94.00  -66.00   1.0000    4.5000
omega____ theta____ kappa____ phi______ frames
    -      -32.3066 -178.0000 -150.0000 28

#__ type_ start__ end____ width___ exp.time_
 23 omega -105.00  -63.00   1.0000    4.5000
omega____ theta____ kappa____ phi______ frames
    -      -32.3066 -178.0000  -30.0000 42

#__ type_ start__ end____ width___ exp.time_
 24 omega  -36.00  106.00   1.0000    4.5000
omega____ theta____ kappa____ phi______ frames
    -       32.3066    0.0000  150.0000 142

#__ type_ start__ end____ width___ exp.time_
 25 omega  -92.00  -61.00   1.0000    4.5000
omega____ theta____ kappa____ phi______ frames
    -      -32.3066 -178.0000  120.0000 31

#__ type_ start__ end____ width___ exp.time_
 26 omega -104.00   -5.00   1.0000    4.5000
omega____ theta____ kappa____ phi______ frames
    -      -32.3066  -77.0000    0.0000 99

#__ type_ start__ end____ width___ exp.time_
 27 omega -113.00  -63.00   1.0000    4.5000
omega____ theta____ kappa____ phi______ frames
    -      -32.3066  178.0000 -180.0000 50
;
_diffrn_measurement_device_type 'Xcalibur, Sapphire3, Gemini ultra'
_diffrn_measurement_method '\w scans'
_diffrn_radiation_type CuK\a
_diffrn_radiation_wavelength 1.54184
_diffrn_reflns_av_R_equivalents 0.0337
_diffrn_reflns_av_unetI/netI 0.0465
_diffrn_reflns_Laue_measured_fraction_full 0.985
_diffrn_reflns_Laue_measured_fraction_max 0.985
_diffrn_reflns_limit_h_max 11
_diffrn_reflns_limit_h_min -5
_diffrn_reflns_limit_k_max 15
_diffrn_reflns_limit_k_min -15
_diffrn_reflns_limit_l_max 21
_diffrn_reflns_limit_l_min -21
_diffrn_reflns_number 13938
_diffrn_reflns_point_group_measured_fraction_full 0.985
_diffrn_reflns_point_group_measured_fraction_max 0.985
_diffrn_reflns_theta_full 62.162
_diffrn_reflns_theta_max 62.162
_diffrn_reflns_theta_min 3.313
_exptl_absorpt_coefficient_mu 12.849
_exptl_absorpt_correction_T_max 1.00000
_exptl_absorpt_correction_T_min 0.55775
_exptl_absorpt_correction_type multi-scan
_exptl_absorpt_process_details
;
CrysAlisPro, Agilent Technologies,
Version 1.171.35.15 (release 03-08-2011 CrysAlis171 .NET)
(compiled Aug  3 2011,13:03:54)
Empirical absorption correction using spherical harmonics,
 implemented in SCALE3 ABSPACK scaling algorithm.
;
_exptl_crystal_colour yellow
_exptl_crystal_colour_primary yellow
_exptl_crystal_density_diffrn 2.163
_exptl_crystal_description needle
_exptl_crystal_F_000 1548
_exptl_crystal_size_max 0.24
_exptl_crystal_size_mid 0.08
_exptl_crystal_size_min 0.04
_refine_diff_density_max 2.989
_refine_diff_density_min -1.466
_refine_diff_density_rms 0.175
_refine_ls_extinction_method none
_refine_ls_goodness_of_fit_ref 1.046
_refine_ls_hydrogen_treatment mixed
_refine_ls_matrix_type full
_refine_ls_number_parameters 685
_refine_ls_number_reflns 7516
_refine_ls_number_restraints 55
_refine_ls_restrained_S_all 1.098
_refine_ls_R_factor_all 0.0487
_refine_ls_R_factor_gt 0.0465
_refine_ls_shift/su_max 0.001
_refine_ls_shift/su_mean 0.000
_refine_ls_structure_factor_coef Fsqd
_refine_ls_weighting_details 'w=1/[\s^2^(Fo^2^)+(0.0711P)^2^+15.2223P] where P=(Fo^2^+2Fc^2^)/3'
_refine_ls_weighting_scheme calc
_refine_ls_wR_factor_gt 0.1276
_refine_ls_wR_factor_ref 0.1299
_reflns_Friedel_coverage 0.000
_reflns_number_gt 7068
_reflns_number_total 7516
_reflns_threshold_expression 'I > 2\s(I)'
_cod_data_source_file c8ra09134j2.cif
_cod_data_source_block exp_16411
_cod_database_code 7232149
_shelx_shelxl_version_number 2014/7
_shelx_space_group_comment
;
The symmetry employed for this shelxl refinement is uniquely defined
by the following loop, which should always be used as a source of
symmetry information in preference to the above space-group names.
They are only intended as comments.
;
_olex2_refinement_description
;
1. Fixed Uiso
 At 1.2 times of:
  All C(H) groups, All C(H,H) groups, All N(H) groups, All O(H,H) groups, All
  O(H,H,H) groups, All O(H,H,H,H,H,H) groups
2. Restrained distances
 N11-C28
 1.38 with sigma of 0.01
 N12-C28
 1.32 with sigma of 0.01
 N11-C30 = N12-C29
 1.36 with sigma of 0.01
 C29-C30
 1.35 with sigma of 0.01
 C28-C30
 2.2 with sigma of 0.01
 N7-N9
 3.1 with sigma of 0.01
 O1-H1 = O11-H11 = H1WA-O1W = H1WB-O1W = H3WA-O3W = H3WB-O3W = H2WA-O2W = H2WB-
 O2W
 0.85 with sigma of 0.01
 H1WA-H1WB = H3WA-H3WB = H2WA-H2WB
 1.39 with sigma of 0.01
 N10-H10
 0.88 with sigma of 0.01
3. Uiso/Uaniso restraints and constraints
Uanis(O1W) \\sim Ueq, Uanis(O3W) \\sim Ueq, Uanis(O2W) \\sim Ueq, Uanis(C14)
\\sim Ueq, Uanis(O4WA) \\sim Ueq, Uanis(O4WB) \\sim Ueq: with sigma of 0.01 and
sigma for terminal atoms of 0.02
4. Others
 Sof(O4WB)=Sof(H4WC)=Sof(H4WD)=1-FVAR(1)
 Sof(O4WA)=Sof(H4WA)=Sof(H4WB)=FVAR(1)
5.a Riding coordinates:
 O3W(H1WA,H1WB,H3WA,H3WB,H2WA,H2WB), O4WA(H4WA,H4WB), O4WB(H10), O4WB(H4WC,H4WD)
5.b Secondary CH2 refined with riding coordinates:
 C3(H3A,H3B), C5(H5A,H5B), C9(H9A,H9B), C11(H11A,H11B)
5.c Aromatic/amide H refined with riding coordinates:
 N4(H4), N6(H6), N8(H8), C16(H16), C23(H23), C19(H19), C24(H24), C21(H21),
 C13(H13), C14(H14), C15(H15), C22(H22), C20(H20), C18(H18), C17(H17), C27(H27),
  N2(H2), C25(H25), C26(H26)
;
_olex2_submission_special_instructions 'No special instructions were received'

loop_
_space_group_symop_operation_xyz
'x, y, z'
'-x, -y, -z'

loop_
_atom_site_label
_atom_site_type_symbol
_atom_site_fract_x
_atom_site_fract_y
_atom_site_fract_z
_atom_site_U_iso_or_equiv
_atom_site_adp_type
_atom_site_occupancy
_atom_site_site_symmetry_order
_atom_site_calc_flag
_atom_site_refinement_flags_posn
_atom_site_refinement_flags_adp
_atom_site_refinement_flags_occupancy
_atom_site_disorder_assembly
_atom_site_disorder_group
Mo1 Mo 0.40632(5) 0.66073(4) 0.79641(3) 0.01737(14) Uani 1 1 d . . . . .
Mo3 Mo 0.27579(5) 0.74544(4) 0.71494(3) 0.01839(14) Uani 1 1 d . . . . .
Mo2 Mo 0.14885(5) 0.59538(4) 0.75976(3) 0.01832(14) Uani 1 1 d . . . . .
Mo5 Mo 0.66388(5) 0.78601(4) 0.70271(3) 0.02145(15) Uani 1 1 d . . . . .
Mo4 Mo 0.33673(5) 0.40860(4) 0.82132(3) 0.02100(15) Uani 1 1 d . . . . .
K2 K 0.47109(16) 0.50644(11) 0.34841(8) 0.0292(3) Uani 1 1 d . . . . .
K1 K 0.88299(17) 0.63856(14) 0.57258(10) 0.0414(4) Uani 1 1 d . . . . .
O21 O 0.3040(4) 0.6013(3) 0.6927(2) 0.0205(9) Uani 1 1 d . . . . .
O11 O 0.4509(5) 0.7847(3) 0.6553(2) 0.0220(9) Uani 1 1 d D . . . .
O16 O 0.1670(5) 0.7209(3) 0.6113(2) 0.0235(9) Uani 1 1 d . . . . .
O4 O 0.3643(5) 0.3433(3) 0.7033(2) 0.0244(10) Uani 1 1 d . . . . .
O1 O 0.1583(5) 0.4417(3) 0.7599(3) 0.0228(9) Uani 1 1 d D . . . .
O6 O 0.0082(5) 0.5272(3) 0.6663(3) 0.0254(10) Uani 1 1 d . . . . .
O2 O 0.1792(5) 0.2767(3) 0.7969(3) 0.0282(10) Uani 1 1 d . . . . .
O9 O 0.2794(5) 0.4490(4) 0.9040(3) 0.0286(10) Uani 1 1 d . . . . .
O22 O 0.2530(4) 0.6328(3) 0.8558(2) 0.0210(9) Uani 1 1 d . . . . .
O10 O 0.4475(4) 0.5223(3) 0.8028(2) 0.0213(9) Uani 1 1 d . . . . .
O24 O 0.3952(4) 0.7998(3) 0.8052(2) 0.0209(9) Uani 1 1 d . . . . .
O20 O 0.5875(5) 0.6862(3) 0.7500(2) 0.0231(9) Uani 1 1 d . . . . .
O18 O 0.8357(5) 0.7748(4) 0.7037(3) 0.0299(10) Uani 1 1 d . . . . .
O12 O 0.6858(5) 0.8664(4) 0.6173(3) 0.0275(10) Uani 1 1 d . . . . .
O7 O -0.2130(5) 0.4511(4) 0.6279(3) 0.0365(12) Uani 1 1 d . . . . .
O13 O 0.5911(5) 0.9009(4) 0.5155(3) 0.0323(11) Uani 1 1 d . . . . .
O14 O 0.6282(5) 0.6614(3) 0.6023(2) 0.0273(10) Uani 1 1 d . . . . .
O19 O 0.6715(5) 0.8927(4) 0.7680(3) 0.0290(10) Uani 1 1 d . . . . .
O23 O 0.1038(5) 0.7230(3) 0.7585(2) 0.0230(9) Uani 1 1 d . . . . .
N5 N 0.2502(6) 0.9013(4) 0.7265(3) 0.0249(12) Uani 1 1 d . . . . .
O3 O -0.0002(5) 0.1830(4) 0.7195(3) 0.0346(12) Uani 1 1 d . . . . .
O8 O 0.4569(5) 0.3414(3) 0.8463(3) 0.0278(10) Uani 1 1 d . . . . .
N1 N 0.5394(6) 0.7080(4) 0.9027(3) 0.0249(12) Uani 1 1 d . . . . .
O15 O 0.6005(6) 0.5939(5) 0.4834(3) 0.0456(14) Uani 1 1 d . . . . .
O5 O 0.3004(6) 0.2328(5) 0.5988(3) 0.0453(14) Uani 1 1 d . . . . .
N3 N -0.0354(6) 0.5665(4) 0.8199(3) 0.0257(12) Uani 1 1 d . . . . .
N7 N 0.6718(6) 0.1644(5) 0.7410(3) 0.0340(14) Uani 1 1 d D . . . .
O17 O 0.0822(6) 0.7642(6) 0.5116(4) 0.0580(19) Uani 1 1 d . . . . .
N4 N -0.2540(6) 0.5468(5) 0.8418(4) 0.0376(15) Uani 1 1 d . . . . .
H4 H -0.3421 0.5524 0.8403 0.045 Uiso 1 1 calc R . . . .
N6 N 0.1574(7) 1.0340(4) 0.7396(4) 0.0352(14) Uani 1 1 d . . . . .
H6 H 0.0945 1.0713 0.7391 0.042 Uiso 1 1 calc R . . . .
N8 N 0.5347(6) 0.1793(5) 0.6538(3) 0.0322(13) Uani 1 1 d . . . . .
H8 H 0.4742 0.2016 0.6272 0.039 Uiso 1 1 calc R . . . .
C1 C 0.0762(7) 0.3564(5) 0.7088(4) 0.0246(14) Uani 1 1 d . . . . .
C7 C 0.4428(7) 0.7915(5) 0.5792(4) 0.0251(14) Uani 1 1 d . . . . .
C6 C -0.0984(7) 0.4516(5) 0.6594(4) 0.0281(15) Uani 1 1 d . . . . .
C2 C 0.0800(7) 0.2633(5) 0.7438(4) 0.0258(15) Uani 1 1 d . . . . .
C16 C -0.1567(7) 0.5915(5) 0.8050(4) 0.0265(14) Uani 1 1 d . . . . .
H16 H -0.1721 0.6351 0.7728 0.032 Uiso 1 1 calc R . . . .
C23 C 0.5907(8) 0.0983(6) 0.6295(4) 0.0307(15) Uani 1 1 d . . . . .
H23 H 0.5710 0.0557 0.5819 0.037 Uiso 1 1 calc R . . . .
C8 C 0.5804(7) 0.8588(5) 0.5683(4) 0.0257(14) Uani 1 1 d . . . . .
C19 C 0.1328(8) 0.9337(5) 0.7177(4) 0.0335(16) Uani 1 1 d . . . . .
H19 H 0.0438 0.8919 0.6987 0.040 Uiso 1 1 calc R . . . .
N10 N 0.8173(8) 0.2944(6) 1.0027(4) 0.0483(18) Uani 1 1 d D . . . .
C4 C 0.2784(7) 0.3017(5) 0.6460(4) 0.0274(15) Uani 1 1 d . . . . .
C3 C 0.1426(7) 0.3386(5) 0.6368(4) 0.0264(14) Uani 1 1 d . . . . .
H3A H 0.0751 0.2885 0.5992 0.032 Uiso 1 1 calc R . . . .
H3B H 0.1622 0.4020 0.6184 0.032 Uiso 1 1 calc R . . . .
N9 N 0.8087(9) 0.2206(6) 0.8923(4) 0.0535(19) Uani 1 1 d D . . . .
C5 C -0.0759(7) 0.3647(5) 0.6936(4) 0.0288(15) Uani 1 1 d . . . . .
H5A H -0.1277 0.3019 0.6604 0.035 Uiso 1 1 calc R . . . .
H5B H -0.1176 0.3698 0.7408 0.035 Uiso 1 1 calc R . . . .
C12 C 0.1796(7) 0.7707(6) 0.5584(4) 0.0312(16) Uani 1 1 d . . . . .
C24 C 0.6794(8) 0.0905(5) 0.6863(4) 0.0326(16) Uani 1 1 d . . . . .
H24 H 0.7356 0.0420 0.6870 0.039 Uiso 1 1 calc R . . . .
C9 C 0.4338(7) 0.6877(5) 0.5284(4) 0.0269(14) Uani 1 1 d . . . . .
H9A H 0.3523 0.6397 0.5389 0.032 Uiso 1 1 calc R . . . .
H9B H 0.4167 0.6940 0.4763 0.032 Uiso 1 1 calc R . . . .
C10 C 0.5625(8) 0.6452(5) 0.5373(4) 0.0281(15) Uani 1 1 d . . . . .
C21 C 0.3543(7) 0.9860(5) 0.7545(4) 0.0316(16) Uani 1 1 d . . . . .
H21 H 0.4506 0.9866 0.7660 0.038 Uiso 1 1 calc R . . . .
C13 C 0.6595(9) 0.7815(6) 0.9225(4) 0.0402(18) Uani 1 1 d . . . . .
H13 H 0.6991 0.8258 0.8924 0.048 Uiso 1 1 calc R . . . .
C11 C 0.3207(7) 0.8375(5) 0.5578(4) 0.0281(15) Uani 1 1 d . . . . .
H11A H 0.3273 0.9020 0.5925 0.034 Uiso 1 1 calc R . . . .
H11B H 0.3282 0.8519 0.5077 0.034 Uiso 1 1 calc R . . . .
C14 C 0.6222(11) 0.7070(7) 1.0143(5) 0.054(2) Uani 1 1 d . U . . .
H14 H 0.6290 0.6905 1.0618 0.065 Uiso 1 1 calc R . . . .
C15 C 0.5242(10) 0.6629(6) 0.9588(4) 0.044(2) Uani 1 1 d . . . . .
H15 H 0.4524 0.6061 0.9595 0.053 Uiso 1 1 calc R . . . .
C22 C 0.5850(7) 0.2187(6) 0.7228(4) 0.0322(16) Uani 1 1 d . . . . .
H22 H 0.5630 0.2752 0.7532 0.039 Uiso 1 1 calc R . . . .
C20 C 0.2969(8) 1.0676(5) 0.7627(4) 0.0347(17) Uani 1 1 d . . . . .
H20 H 0.3445 1.1352 0.7810 0.042 Uiso 1 1 calc R . . . .
C18 C -0.0572(8) 0.5042(6) 0.8700(4) 0.0333(16) Uani 1 1 d . . . . .
H18 H 0.0117 0.4757 0.8921 0.040 Uiso 1 1 calc R . . . .
C17 C -0.1922(8) 0.4907(7) 0.8823(5) 0.0424(19) Uani 1 1 d . . . . .
H17 H -0.2366 0.4498 0.9133 0.051 Uiso 1 1 calc R . . . .
C27 C 0.9383(9) 0.2455(8) 0.9151(5) 0.050(2) Uani 1 1 d . . . . .
H27 H 1.0133 0.2330 0.8875 0.060 Uiso 1 1 calc R . . . .
N2 N 0.7116(12) 0.7802(9) 0.9912(6) 0.091(3) Uani 1 1 d . . . . .
H2 H 0.7886 0.8192 1.0164 0.109 Uiso 1 1 calc R . . . .
C25 C 0.7332(10) 0.2500(7) 0.9426(5) 0.051(2) Uani 1 1 d . . . . .
H25 H 0.6341 0.2410 0.9370 0.061 Uiso 1 1 calc R . . . .
C26 C 0.9486(11) 0.2936(11) 0.9868(5) 0.074(4) Uani 1 1 d . . . . .
H26 H 1.0324 0.3213 1.0193 0.089 Uiso 1 1 calc R . . . .
O1W O 0.9224(14) 0.4723(12) 0.4891(7) 0.165(6) Uani 1 1 d D U . . .
H1 H 0.20(2) 0.492(10) 0.744(11) 0.199 Uiso 1 1 d DR . . . .
H11 H 0.398(18) 0.727(7) 0.647(12) 0.199 Uiso 1 1 d DR . . . .
O2W O 0.9394(14) 0.9355(8) 0.4566(5) 0.146(5) Uani 1 1 d D U . . .
O3W O 0.1151(12) 1.0252(10) 0.4863(6) 0.153(6) Uani 1 1 d D U . . .
H1WA H 0.9462 0.4870 0.4523 0.184 Uiso 1 1 d DR . . . .
H1WB H 0.8619 0.4903 0.5118 0.184 Uiso 1 1 d DR . . . .
H3WA H 0.1792 1.0363 0.4583 0.184 Uiso 1 1 d DR . . . .
H3WB H 0.0697 0.9656 0.4643 0.184 Uiso 1 1 d DR . . . .
H2WA H 0.8646 0.8969 0.4713 0.184 Uiso 1 1 d DR . . . .
H2WB H 0.9011 0.9175 0.4073 0.184 Uiso 1 1 d DR . . . .
C29 C 0.1258(17) 0.9378(12) 0.9589(7) 0.112(5) Uiso 1 1 d D . . . .
N11 N -0.0543(19) 0.9662(13) 0.8803(9) 0.166(7) Uiso 1 1 d D . . . .
C30 C 0.0248(17) 0.9934(12) 0.9515(8) 0.114(5) Uiso 1 1 d D . . . .
N12 N 0.1042(10) 0.8712(7) 0.8912(5) 0.071(2) Uiso 1 1 d D . . . .
C28 C -0.0056(13) 0.8779(10) 0.8515(7) 0.091(4) Uiso 1 1 d D . . . .
O4WA O 0.3995(18) 0.9841(10) 1.0123(8) 0.062(6) Uani 0.452(19) 1 d . U P A 1
H4WA H 0.3748 0.9899 1.0568 0.074 Uiso 0.452(19) 1 d R . P A 1
H4WB H 0.3252 0.9627 0.9803 0.074 Uiso 0.452(19) 1 d R . P A 1
O4WB O 0.4885(18) 0.9715(10) 0.9406(5) 0.084(6) Uani 0.548(19) 1 d . U P A 2
H10 H 0.8131 0.3221 1.0480 0.101 Uiso 1 1 d DR . . A 2
H4WC H 0.4893 1.0177 0.9598 0.101 Uiso 0.548(19) 1 d R . P A 2
H4WD H 0.4687 0.9523 0.9773 0.101 Uiso 0.548(19) 1 d R . P A 2

loop_
_atom_site_aniso_label
_atom_site_aniso_U_11
_atom_site_aniso_U_22
_atom_site_aniso_U_33
_atom_site_aniso_U_23
_atom_site_aniso_U_13
_atom_site_aniso_U_12
Mo1 0.0198(3) 0.0181(3) 0.0175(3) 0.00777(19) 0.00170(19) 0.0081(2)
Mo3 0.0207(3) 0.0184(3) 0.0197(3) 0.00910(19) 0.00163(19) 0.0081(2)
Mo2 0.0191(3) 0.0180(3) 0.0211(3) 0.0084(2) 0.00200(19) 0.0077(2)
Mo5 0.0215(3) 0.0234(3) 0.0224(3) 0.0105(2) 0.0022(2) 0.0068(2)
Mo4 0.0242(3) 0.0196(3) 0.0233(3) 0.0107(2) 0.0025(2) 0.0089(2)
K2 0.0326(8) 0.0264(7) 0.0295(7) 0.0069(6) 0.0050(6) 0.0067(6)
K1 0.0314(8) 0.0533(10) 0.0472(10) 0.0205(8) 0.0106(7) 0.0159(8)
O21 0.022(2) 0.024(2) 0.019(2) 0.0080(17) -0.0032(17) 0.0089(18)
O11 0.024(2) 0.026(2) 0.021(2) 0.0135(18) 0.0013(18) 0.0096(18)
O16 0.024(2) 0.029(2) 0.020(2) 0.0116(19) -0.0002(18) 0.0071(19)
O4 0.026(2) 0.025(2) 0.025(2) 0.0053(19) 0.0027(19) 0.0108(19)
O1 0.023(2) 0.020(2) 0.029(2) 0.0106(18) 0.0014(18) 0.0085(18)
O6 0.027(2) 0.024(2) 0.027(2) 0.0097(19) -0.0008(19) 0.0070(19)
O2 0.029(2) 0.022(2) 0.038(3) 0.015(2) 0.003(2) 0.0092(19)
O9 0.032(3) 0.030(3) 0.029(3) 0.013(2) 0.007(2) 0.011(2)
O22 0.024(2) 0.022(2) 0.020(2) 0.0080(17) -0.0003(17) 0.0100(18)
O10 0.023(2) 0.024(2) 0.022(2) 0.0098(18) 0.0044(17) 0.0105(18)
O24 0.022(2) 0.021(2) 0.022(2) 0.0073(18) 0.0010(17) 0.0085(18)
O20 0.026(2) 0.024(2) 0.024(2) 0.0085(18) 0.0024(18) 0.0114(18)
O18 0.026(2) 0.034(3) 0.034(3) 0.016(2) 0.004(2) 0.008(2)
O12 0.030(2) 0.029(2) 0.027(2) 0.014(2) 0.003(2) 0.005(2)
O7 0.030(3) 0.033(3) 0.049(3) 0.014(2) -0.005(2) 0.010(2)
O13 0.035(3) 0.038(3) 0.030(3) 0.018(2) 0.006(2) 0.013(2)
O14 0.032(3) 0.028(2) 0.024(2) 0.0066(19) 0.001(2) 0.011(2)
O19 0.032(3) 0.029(3) 0.027(2) 0.011(2) 0.001(2) 0.006(2)
O23 0.026(2) 0.022(2) 0.026(2) 0.0105(18) 0.0025(18) 0.0127(18)
N5 0.027(3) 0.025(3) 0.027(3) 0.013(2) 0.004(2) 0.010(2)
O3 0.029(3) 0.020(2) 0.054(3) 0.009(2) 0.001(2) 0.004(2)
O8 0.035(3) 0.024(2) 0.029(2) 0.0112(19) 0.000(2) 0.014(2)
N1 0.031(3) 0.030(3) 0.018(3) 0.008(2) 0.004(2) 0.014(2)
O15 0.052(3) 0.051(3) 0.033(3) -0.002(3) -0.002(2) 0.022(3)
O5 0.043(3) 0.055(4) 0.036(3) -0.010(3) -0.006(2) 0.026(3)
N3 0.027(3) 0.024(3) 0.030(3) 0.012(2) 0.004(2) 0.010(2)
N7 0.035(3) 0.035(3) 0.034(3) 0.011(3) 0.004(3) 0.009(3)
O17 0.035(3) 0.089(5) 0.055(4) 0.051(4) -0.010(3) -0.004(3)
N4 0.021(3) 0.047(4) 0.052(4) 0.021(3) 0.009(3) 0.014(3)
N6 0.037(3) 0.021(3) 0.054(4) 0.013(3) 0.008(3) 0.016(3)
N8 0.032(3) 0.037(3) 0.033(3) 0.015(3) 0.004(3) 0.013(3)
C1 0.028(3) 0.021(3) 0.028(3) 0.008(3) 0.003(3) 0.008(3)
C7 0.032(4) 0.026(3) 0.020(3) 0.009(3) 0.004(3) 0.008(3)
C6 0.026(4) 0.025(4) 0.033(4) 0.004(3) 0.000(3) 0.009(3)
C2 0.027(3) 0.024(4) 0.033(4) 0.011(3) 0.011(3) 0.014(3)
C16 0.024(3) 0.028(3) 0.033(4) 0.012(3) 0.005(3) 0.011(3)
C23 0.036(4) 0.033(4) 0.024(4) 0.007(3) 0.004(3) 0.010(3)
C8 0.030(4) 0.026(3) 0.026(3) 0.010(3) 0.008(3) 0.012(3)
C19 0.036(4) 0.025(4) 0.043(4) 0.012(3) 0.004(3) 0.012(3)
N10 0.053(4) 0.064(5) 0.026(3) 0.002(3) 0.006(3) 0.014(4)
C4 0.029(4) 0.028(4) 0.026(4) 0.006(3) 0.001(3) 0.009(3)
C3 0.027(3) 0.027(3) 0.026(3) 0.008(3) -0.001(3) 0.007(3)
N9 0.069(5) 0.054(5) 0.040(4) 0.005(3) 0.010(4) 0.021(4)
C5 0.026(3) 0.023(3) 0.039(4) 0.011(3) 0.002(3) 0.004(3)
C12 0.030(4) 0.039(4) 0.030(4) 0.015(3) -0.001(3) 0.014(3)
C24 0.039(4) 0.028(4) 0.032(4) 0.006(3) 0.006(3) 0.011(3)
C9 0.030(4) 0.027(3) 0.025(3) 0.006(3) 0.001(3) 0.008(3)
C10 0.038(4) 0.022(3) 0.026(4) 0.007(3) 0.005(3) 0.008(3)
C21 0.023(3) 0.029(4) 0.044(4) 0.010(3) 0.003(3) 0.006(3)
C13 0.043(4) 0.040(4) 0.032(4) 0.012(3) -0.006(3) -0.005(4)
C11 0.029(4) 0.033(4) 0.027(4) 0.016(3) 0.006(3) 0.008(3)
C14 0.076(6) 0.051(5) 0.030(4) 0.026(4) -0.019(4) -0.005(4)
C15 0.058(5) 0.042(5) 0.032(4) 0.019(4) -0.003(4) 0.003(4)
C22 0.027(4) 0.036(4) 0.035(4) 0.005(3) 0.009(3) 0.010(3)
C20 0.041(4) 0.020(3) 0.045(4) 0.013(3) 0.004(3) 0.006(3)
C18 0.034(4) 0.037(4) 0.041(4) 0.023(3) 0.013(3) 0.018(3)
C17 0.037(4) 0.049(5) 0.054(5) 0.032(4) 0.019(4) 0.013(4)
C27 0.040(5) 0.077(7) 0.031(4) 0.006(4) 0.005(4) 0.010(4)
N2 0.087(7) 0.086(7) 0.077(7) 0.011(6) -0.038(6) -0.010(6)
C25 0.051(5) 0.058(6) 0.043(5) 0.000(4) 0.007(4) 0.016(4)
C26 0.050(6) 0.128(11) 0.033(5) -0.009(6) 0.003(4) 0.015(6)
O1W 0.164(9) 0.165(9) 0.161(9) 0.020(7) 0.037(8) 0.027(8)
O2W 0.195(12) 0.082(7) 0.133(9) -0.035(6) -0.055(9) 0.045(8)
O3W 0.155(10) 0.162(11) 0.196(12) 0.099(10) 0.111(10) 0.066(9)
O4WA 0.090(11) 0.044(8) 0.045(8) -0.006(6) -0.028(7) 0.025(7)
O4WB 0.131(13) 0.057(8) 0.067(9) 0.022(7) -0.016(8) 0.028(8)

loop_
_atom_type_symbol
_atom_type_description
_atom_type_scat_dispersion_real
_atom_type_scat_dispersion_imag
_atom_type_scat_source
C C 0.0181 0.0091 'International Tables Vol C Tables 4.2.6.8 and 6.1.1.4'
H H 0.0000 0.0000 'International Tables Vol C Tables 4.2.6.8 and 6.1.1.4'
K K 0.3868 1.0657 'International Tables Vol C Tables 4.2.6.8 and 6.1.1.4'
Mo Mo -0.0483 2.7339 'International Tables Vol C Tables 4.2.6.8 and 6.1.1.4'
N N 0.0311 0.0180 'International Tables Vol C Tables 4.2.6.8 and 6.1.1.4'
O O 0.0492 0.0322 'International Tables Vol C Tables 4.2.6.8 and 6.1.1.4'

loop_
_geom_angle_atom_site_label_1
_geom_angle_atom_site_label_2
_geom_angle_atom_site_label_3
_geom_angle
_geom_angle_site_symmetry_1
_geom_angle_site_symmetry_3
Mo3 Mo1 Mo2 60.470(19) . .
Mo3 Mo1 K2 97.95(3) . 2_666
Mo2 Mo1 K2 97.64(3) . 2_666
O21 Mo1 Mo3 52.34(12) . .
O21 Mo1 Mo2 51.87(12) . .
O21 Mo1 K2 54.34(12) . 2_666
O21 Mo1 O10 89.34(17) . .
O21 Mo1 N1 170.60(19) . .
O22 Mo1 Mo3 94.17(12) . .
O22 Mo1 Mo2 48.96(12) . .
O22 Mo1 K2 130.01(13) . 2_666
O22 Mo1 O21 100.25(18) . .
O22 Mo1 O10 88.43(17) . .
O22 Mo1 O20 169.84(17) . .
O22 Mo1 N1 85.08(19) . .
O10 Mo1 Mo3 141.47(12) . .
O10 Mo1 Mo2 94.57(12) . .
O10 Mo1 K2 53.85(12) . 2_666
O10 Mo1 N1 83.03(19) . .
O24 Mo1 Mo3 48.90(13) . .
O24 Mo1 Mo2 94.25(13) . .
O24 Mo1 K2 130.41(13) . 2_666
O24 Mo1 O21 100.71(17) . .
O24 Mo1 O22 92.97(18) . .
O24 Mo1 O10 169.42(18) . .
O24 Mo1 O20 90.73(18) . .
O24 Mo1 N1 86.6(2) . .
O20 Mo1 Mo3 95.40(12) . .
O20 Mo1 Mo2 140.13(13) . .
O20 Mo1 K2 51.73(13) . 2_666
O20 Mo1 O21 88.33(17) . .
O20 Mo1 O10 86.23(17) . .
O20 Mo1 N1 85.70(19) . .
N1 Mo1 Mo3 135.50(15) . .
N1 Mo1 Mo2 134.04(15) . .
N1 Mo1 K2 116.35(14) . 2_666
Mo1 Mo3 Mo2 59.817(19) . .
Mo1 Mo3 H11 89(7) . .
Mo2 Mo3 H11 119(3) . .
O21 Mo3 Mo1 52.31(11) . .
O21 Mo3 Mo2 51.58(12) . .
O21 Mo3 O11 87.46(17) . .
O21 Mo3 O16 89.27(17) . .
O21 Mo3 N5 173.78(19) . .
O21 Mo3 H11 67(4) . .
O11 Mo3 Mo1 93.55(11) . .
O11 Mo3 Mo2 138.78(12) . .
O11 Mo3 N5 87.82(19) . .
O11 Mo3 H11 23.0(13) . .
O16 Mo3 Mo1 141.55(13) . .
O16 Mo3 Mo2 99.67(13) . .
O16 Mo3 O11 81.96(17) . .
O16 Mo3 N5 86.06(19) . .
O16 Mo3 H11 72(6) . .
O24 Mo3 Mo1 49.83(13) . .
O24 Mo3 Mo2 94.40(13) . .
O24 Mo3 O21 101.59(17) . .
O24 Mo3 O11 89.17(18) . .
O24 Mo3 O16 165.70(18) . .
O24 Mo3 O23 96.50(19) . .
O24 Mo3 N5 82.39(19) . .
O24 Mo3 H11 104(6) . .
O23 Mo3 Mo1 96.12(13) . .
O23 Mo3 Mo2 48.81(13) . .
O23 Mo3 O21 99.04(18) . .
O23 Mo3 O11 170.30(17) . .
O23 Mo3 O16 90.88(18) . .
O23 Mo3 N5 85.16(19) . .
O23 Mo3 H11 158(3) . .
N5 Mo3 Mo1 132.12(15) . .
N5 Mo3 Mo2 133.37(15) . .
N5 Mo3 H11 107(4) . .
Mo1 Mo2 Mo3 59.713(18) . .
Mo1 Mo2 H1 81(6) . .
Mo3 Mo2 H1 120(4) . .
O21 Mo2 Mo1 52.37(12) . .
O21 Mo2 Mo3 52.10(12) . .
O21 Mo2 O1 88.44(17) . .
O21 Mo2 O6 87.78(17) . .
O21 Mo2 N3 170.8(2) . .
O21 Mo2 H1 69(4) . .
O1 Mo2 Mo1 94.27(12) . .
O1 Mo2 Mo3 140.23(12) . .
O1 Mo2 N3 85.49(19) . .
O1 Mo2 H1 20(4) . .
O6 Mo2 Mo1 140.12(13) . .
O6 Mo2 Mo3 99.45(13) . .
O6 Mo2 O1 81.49(17) . .
O6 Mo2 N3 84.5(2) . .
O6 Mo2 H1 83(8) . .
O22 Mo2 Mo1 50.13(13) . .
O22 Mo2 Mo3 94.41(13) . .
O22 Mo2 O21 101.90(18) . .
O22 Mo2 O1 88.72(17) . .
O22 Mo2 O6 166.07(18) . .
O22 Mo2 O23 96.25(19) . .
O22 Mo2 N3 84.9(2) . .
O22 Mo2 H1 91(8) . .
O23 Mo2 Mo1 96.12(14) . .
O23 Mo2 Mo3 48.92(14) . .
O23 Mo2 O21 99.66(18) . .
O23 Mo2 O1 169.38(18) . .
O23 Mo2 O6 91.90(18) . .
O23 Mo2 N3 85.6(2) . .
O23 Mo2 H1 167(5) . .
N3 Mo2 Mo1 135.01(15) . .
N3 Mo2 Mo3 134.27(14) . .
N3 Mo2 H1 105(4) . .
K1 Mo5 K2 64.12(4) . 2_666
O11 Mo5 K2 82.64(12) . 2_666
O11 Mo5 K1 115.67(12) . .
O11 Mo5 O14 77.26(17) . .
O20 Mo5 K2 43.10(14) . 2_666
O20 Mo5 K1 99.22(14) . .
O20 Mo5 O11 88.41(18) . .
O20 Mo5 O12 157.14(19) . .
O20 Mo5 O14 84.38(18) . .
O18 Mo5 K2 91.71(17) . 2_666
O18 Mo5 K1 43.67(17) . .
O18 Mo5 O11 157.6(2) . .
O18 Mo5 O20 102.2(2) . .
O18 Mo5 O12 90.9(2) . .
O18 Mo5 O14 84.2(2) . .
O12 Mo5 K2 118.93(14) . 2_666
O12 Mo5 K1 77.38(13) . .
O12 Mo5 O11 73.32(17) . .
O12 Mo5 O14 78.37(18) . .
O14 Mo5 K2 41.40(12) . 2_666
O14 Mo5 K1 41.05(12) . .
O19 Mo5 K2 145.12(16) . 2_666
O19 Mo5 K1 144.29(17) . .
O19 Mo5 O11 93.1(2) . .
O19 Mo5 O20 102.4(2) . .
O19 Mo5 O18 103.5(2) . .
O19 Mo5 O12 92.4(2) . .
O19 Mo5 O14 168.17(19) . .
O4 Mo4 K2 40.76(12) . 2_666
O1 Mo4 K2 81.34(12) . 2_666
O1 Mo4 O4 78.39(16) . .
O2 Mo4 K2 117.19(14) . 2_666
O2 Mo4 O4 77.84(18) . .
O2 Mo4 O1 72.95(17) . .
O9 Mo4 K2 145.24(16) . 2_666
O9 Mo4 O4 168.0(2) . .
O9 Mo4 O1 91.8(2) . .
O9 Mo4 O2 92.7(2) . .
O9 Mo4 O10 103.6(2) . .
O9 Mo4 O8 101.9(2) . .
O10 Mo4 K2 42.63(14) . 2_666
O10 Mo4 O4 83.39(18) . .
O10 Mo4 O1 89.04(18) . .
O10 Mo4 O2 156.15(19) . .
O8 Mo4 K2 95.74(16) . 2_666
O8 Mo4 O4 85.64(19) . .
O8 Mo4 O1 158.7(2) . .
O8 Mo4 O2 90.1(2) . .
O8 Mo4 O10 103.1(2) . .
Mo1 K2 Mo5 55.32(2) 2_666 2_666
Mo1 K2 Mo4 54.95(2) 2_666 2_666
Mo5 K2 Mo4 107.71(4) 2_666 2_666
O21 K2 Mo1 34.07(8) 2_666 2_666
O21 K2 Mo5 67.25(9) 2_666 2_666
O21 K2 Mo4 66.58(9) 2_666 2_666
O21 K2 C4 81.39(15) 2_666 2_666
O21 K2 C10 80.72(15) 2_666 2_666
O4 K2 Mo1 84.67(10) 2_666 2_666
O4 K2 Mo5 139.63(10) 2_666 2_666
O4 K2 Mo4 32.66(9) 2_666 2_666
O4 K2 O21 82.88(13) 2_666 2_666
O4 K2 O10 57.60(13) 2_666 2_666
O4 K2 O20 114.56(14) 2_666 2_666
O4 K2 O7 111.06(15) 2_666 2_566
O4 K2 C4 22.79(16) 2_666 2_666
O4 K2 C10 148.97(17) 2_666 2_666
O10 K2 Mo1 34.40(8) 2_666 2_666
O10 K2 Mo5 83.17(9) 2_666 2_666
O10 K2 Mo4 24.94(9) 2_666 2_666
O10 K2 O21 58.46(12) 2_666 2_666
O10 K2 C4 76.27(15) 2_666 2_666
O10 K2 C10 130.25(16) 2_666 2_666
O20 K2 Mo1 33.60(9) 2_666 2_666
O20 K2 Mo5 25.92(9) 2_666 2_666
O20 K2 Mo4 82.10(9) 2_666 2_666
O20 K2 O21 58.09(12) 2_666 2_666
O20 K2 O10 57.35(13) 2_666 2_666
O20 K2 C4 129.13(16) 2_666 2_666
O20 K2 C10 78.01(15) 2_666 2_666
O7 K2 Mo1 133.66(12) 2_566 2_666
O7 K2 Mo5 95.51(11) 2_566 2_666
O7 K2 Mo4 119.64(12) 2_566 2_666
O7 K2 O21 162.61(15) 2_566 2_666
O7 K2 O10 119.41(15) 2_566 2_666
O7 K2 O20 105.38(15) 2_566 2_666
O7 K2 C4 115.54(17) 2_566 2_666
O7 K2 C10 90.91(17) 2_566 2_666
O14 K2 Mo1 84.94(10) 2_666 2_666
O14 K2 Mo5 33.59(10) 2_666 2_666
O14 K2 Mo4 139.77(11) 2_666 2_666
O14 K2 O21 82.14(13) 2_666 2_666
O14 K2 O4 164.59(15) 2_666 2_666
O14 K2 O10 116.22(14) 2_666 2_666
O14 K2 O20 59.45(13) 2_666 2_666
O14 K2 O7 84.34(15) 2_666 2_566
O14 K2 C4 148.82(16) 2_666 2_666
O14 K2 C10 22.61(16) 2_666 2_666
O15 K2 Mo1 128.12(13) . 2_666
O15 K2 Mo5 119.95(14) . 2_666
O15 K2 Mo4 115.78(15) . 2_666
O15 K2 O21 94.08(15) . 2_666
O15 K2 O4 87.43(17) . 2_666
O15 K2 O10 135.77(17) . 2_666
O15 K2 O20 139.26(16) . 2_666
O15 K2 O7 96.83(18) . 2_566
O15 K2 O14 90.06(17) . 2_666
O15 K2 C4 64.99(19) . 2_666
O15 K2 C10 67.77(19) . 2_666
C4 K2 Mo1 95.80(13) 2_666 2_666
C4 K2 Mo5 148.29(13) 2_666 2_666
C4 K2 Mo4 52.23(12) 2_666 2_666
C4 K2 C10 127.65(18) 2_666 2_666
C10 K2 Mo1 95.96(13) 2_666 2_666
C10 K2 Mo5 53.49(12) 2_666 2_666
C10 K2 Mo4 147.17(13) 2_666 2_666
O16 K1 O6 68.98(13) 1_655 1_655
O16 K1 O18 86.82(14) 1_655 .
O16 K1 O7 113.19(14) 1_655 1_655
O16 K1 O15 157.47(16) 1_655 .
O16 K1 O17 46.44(14) 1_655 1_655
O16 K1 C6 91.67(15) 1_655 1_655
O16 K1 C12 24.03(15) 1_655 1_655
O16 K1 C10 155.09(17) 1_655 .
O16 K1 O1W 62.1(3) 1_655 2_766
O16 K1 H1WA 90.7 1_655 .
O16 K1 H1WB 107.9 1_655 .
O6 K1 O18 89.66(14) 1_655 .
O6 K1 O7 44.39(13) 1_655 1_655
O6 K1 O15 131.59(17) 1_655 .
O6 K1 C6 22.96(15) 1_655 1_655
O6 K1 C12 91.86(16) 1_655 1_655
O6 K1 C10 129.65(16) 1_655 .
O6 K1 H1WA 83.2 1_655 .
O6 K1 H1WB 72.1 1_655 .
O18 K1 O7 95.81(15) . 1_655
O18 K1 O15 100.77(15) . .
O18 K1 C6 94.56(16) . 1_655
O18 K1 C12 94.23(18) . 1_655
O18 K1 C10 77.91(16) . .
O18 K1 H1WA 172.9 . .
O18 K1 H1WB 149.6 . .
O7 K1 O15 87.34(16) 1_655 .
O7 K1 C6 21.53(16) 1_655 1_655
O7 K1 C12 134.81(17) 1_655 1_655
O7 K1 C10 88.10(16) 1_655 .
O7 K1 H1WA 79.1 1_655 .
O7 K1 H1WB 54.1 1_655 .
O14 K1 O16 143.45(16) . 1_655
O14 K1 O6 113.86(15) . 1_655
O14 K1 O18 57.41(14) . .
O14 K1 O7 80.57(15) . 1_655
O14 K1 O15 45.23(15) . .
O14 K1 O17 128.15(19) . 1_655
O14 K1 C6 97.92(16) . 1_655
O14 K1 C12 139.60(18) . 1_655
O14 K1 C10 23.22(16) . .
O14 K1 O1W 153.8(3) . 2_766
O14 K1 H1WA 125.7 . .
O14 K1 H1WB 107.3 . .
O15 K1 C6 108.64(18) . 1_655
O15 K1 C12 133.46(18) . 1_655
O15 K1 C10 22.91(17) . .
O15 K1 H1WA 84.0 . .
O15 K1 H1WB 75.9 . .
O17 K1 O6 112.69(16) 1_655 1_655
O17 K1 O18 101.9(2) 1_655 .
O17 K1 O7 151.21(19) 1_655 1_655
O17 K1 O15 111.03(17) 1_655 .
O17 K1 C6 132.88(19) 1_655 1_655
O17 K1 C12 22.43(17) 1_655 1_655
O17 K1 C10 117.58(18) 1_655 .
O17 K1 O1W 70.8(3) 1_655 2_766
O17 K1 H1WA 81.0 1_655 .
O17 K1 H1WB 107.5 1_655 .
C6 K1 H1WA 78.9 1_655 .
C6 K1 H1WB 59.5 1_655 .
C12 K1 C6 113.77(18) 1_655 1_655
C12 K1 C10 137.09(18) 1_655 .
C12 K1 H1WA 86.1 1_655 .
C12 K1 H1WB 110.1 1_655 .
C10 K1 C6 108.91(18) . 1_655
C10 K1 H1WA 106.6 . .
C10 K1 H1WB 94.9 . .
O1W K1 O16 94.5(3) . 1_655
O1W K1 O6 71.5(3) . 1_655
O1W K1 O6 63.2(3) 2_766 1_655
O1W K1 O18 143.8(3) 2_766 .
O1W K1 O18 159.1(3) . .
O1W K1 O7 81.5(3) 2_766 1_655
O1W K1 O7 64.5(3) . 1_655
O1W K1 O14 121.5(3) . .
O1W K1 O15 115.1(3) 2_766 .
O1W K1 O15 86.0(3) . .
O1W K1 O17 93.9(3) . 1_655
O1W K1 C6 64.5(3) . 1_655
O1W K1 C6 70.1(3) 2_766 1_655
O1W K1 C12 65.2(3) 2_766 1_655
O1W K1 C12 95.3(3) . 1_655
O1W K1 C10 137.6(3) 2_766 .
O1W K1 C10 106.8(3) . .
O1W K1 O1W 32.4(6) . 2_766
O1W K1 H1WA 31.0 2_766 .
O1W K1 H1WA 14.8 . .
O1W K1 H1WB 14.8 . .
O1W K1 H1WB 46.5 2_766 .
H1WA K1 H1WB 26.6 . .
Mo1 O21 Mo3 75.35(15) . .
Mo1 O21 K2 91.59(14) . 2_666
Mo3 O21 K2 138.64(19) . 2_666
Mo2 O21 Mo1 75.76(15) . .
Mo2 O21 Mo3 76.32(15) . .
Mo2 O21 K2 138.93(19) . 2_666
Mo3 O11 Mo5 120.10(19) . .
Mo3 O11 H11 57(10) . .
Mo5 O11 H11 113(10) . .
C7 O11 Mo3 125.6(4) . .
C7 O11 Mo5 113.1(4) . .
C7 O11 H11 94(10) . .
Mo3 O16 K1 126.46(19) . 1_455
C12 O16 Mo3 131.9(4) . .
C12 O16 K1 95.3(4) . 1_455
Mo4 O4 K2 106.58(17) . 2_666
C4 O4 Mo4 133.2(4) . .
C4 O4 K2 100.7(4) . 2_666
Mo2 O1 Mo4 119.6(2) . .
Mo2 O1 H1 40(10) . .
Mo4 O1 H1 100(10) . .
C1 O1 Mo2 125.0(4) . .
C1 O1 Mo4 113.5(4) . .
C1 O1 H1 119(10) . .
Mo2 O6 K1 123.09(19) . 1_455
C6 O6 Mo2 127.9(4) . .
C6 O6 K1 97.6(4) . 1_455
C2 O2 Mo4 120.7(4) . .
Mo2 O22 Mo1 80.91(17) . .
Mo1 O10 K2 91.75(15) . 2_666
Mo4 O10 Mo1 131.5(2) . .
Mo4 O10 K2 112.43(19) . 2_666
Mo3 O24 Mo1 81.27(17) . .
Mo1 O20 K2 94.67(16) . 2_666
Mo5 O20 Mo1 131.6(2) . .
Mo5 O20 K2 110.98(19) . 2_666
Mo5 O18 K1 112.3(2) . .
C8 O12 Mo5 120.4(4) . .
K2 O7 K1 92.99(15) 2_566 1_455
C6 O7 K2 143.0(5) . 2_566
C6 O7 K1 95.2(4) . 1_455
Mo5 O14 K2 105.01(17) . 2_666
Mo5 O14 K1 105.23(18) . .
K1 O14 K2 102.09(16) . 2_666
C10 O14 Mo5 135.0(4) . .
C10 O14 K2 103.6(4) . 2_666
C10 O14 K1 101.8(4) . .
Mo2 O23 Mo3 82.27(17) . .
C19 N5 Mo3 128.2(5) . .
C19 N5 C21 105.9(6) . .
C21 N5 Mo3 125.4(4) . .
C13 N1 Mo1 128.8(5) . .
C15 N1 Mo1 124.8(5) . .
C15 N1 C13 106.1(6) . .
K2 O15 K1 141.1(2) . .
C10 O15 K2 132.1(5) . .
C10 O15 K1 86.5(4) . .
C16 N3 Mo2 125.7(5) . .
C16 N3 C18 106.3(6) . .
C18 N3 Mo2 127.0(4) . .
C22 N7 C24 112.7(6) . .
C12 O17 K1 96.3(5) . 1_455
C16 N4 H4 126.2 . .
C16 N4 C17 107.6(6) . .
C17 N4 H4 126.2 . .
C19 N6 H6 126.1 . .
C19 N6 C20 107.9(6) . .
C20 N6 H6 126.1 . .
C23 N8 H8 125.2 . .
C22 N8 H8 125.2 . .
C22 N8 C23 109.5(6) . .
O1 C1 C2 106.9(5) . .
O1 C1 C3 110.9(5) . .
O1 C1 C5 112.5(5) . .
C3 C1 C2 106.4(5) . .
C5 C1 C2 109.1(5) . .
C5 C1 C3 110.8(6) . .
O11 C7 C8 107.1(5) . .
O11 C7 C9 111.3(5) . .
O11 C7 C11 111.4(5) . .
C8 C7 C9 106.6(5) . .
C11 C7 C8 109.3(5) . .
C11 C7 C9 111.0(6) . .
O6 C6 K1 59.4(3) . 1_455
O6 C6 C5 117.1(6) . .
O7 C6 K1 63.2(4) . 1_455
O7 C6 O6 122.2(6) . .
O7 C6 C5 120.7(6) . .
C5 C6 K1 173.2(5) . 1_455
O2 C2 C1 114.8(6) . .
O3 C2 O2 123.4(6) . .
O3 C2 C1 121.6(6) . .
N3 C16 N4 110.4(6) . .
N3 C16 H16 124.8 . .
N4 C16 H16 124.8 . .
N8 C23 H23 126.7 . .
C24 C23 N8 106.5(6) . .
C24 C23 H23 126.7 . .
O12 C8 C7 115.7(6) . .
O13 C8 O12 122.2(6) . .
O13 C8 C7 122.1(6) . .
N5 C19 N6 110.5(7) . .
N5 C19 H19 124.7 . .
N6 C19 H19 124.7 . .
C25 N10 C26 107.2(7) . .
C25 N10 H10 139.4 . .
C26 N10 H10 113.4 . .
O4 C4 K2 56.6(3) . 2_666
O4 C4 C3 117.8(6) . .
O5 C4 K2 106.9(5) . 2_666
O5 C4 O4 122.6(6) . .
O5 C4 C3 119.6(6) . .
C3 C4 K2 105.9(4) . 2_666
C1 C3 H3A 109.0 . .
C1 C3 H3B 109.0 . .
C4 C3 C1 112.7(5) . .
C4 C3 H3A 109.0 . .
C4 C3 H3B 109.0 . .
H3A C3 H3B 107.8 . .
C27 N9 C25 112.0(8) . .
C1 C5 H5A 108.3 . .
C1 C5 H5B 108.3 . .
C6 C5 C1 115.9(6) . .
C6 C5 H5A 108.3 . .
C6 C5 H5B 108.3 . .
H5A C5 H5B 107.4 . .
O16 C12 K1 60.6(3) . 1_455
O16 C12 C11 116.8(6) . .
O17 C12 K1 61.2(4) . 1_455
O17 C12 O16 121.7(7) . .
O17 C12 C11 121.5(7) . .
C11 C12 K1 175.6(5) . 1_455
N7 C24 C23 105.5(6) . .
N7 C24 H24 127.3 . .
C23 C24 H24 127.3 . .
C7 C9 H9A 108.7 . .
C7 C9 H9B 108.7 . .
H9A C9 H9B 107.6 . .
C10 C9 C7 114.3(6) . .
C10 C9 H9A 108.7 . .
C10 C9 H9B 108.7 . .
K1 C10 K2 80.78(17) . 2_666
O14 C10 K2 53.8(3) . 2_666
O14 C10 K1 55.0(3) . .
O14 C10 C9 117.8(6) . .
O15 C10 K2 101.7(5) . 2_666
O15 C10 K1 70.6(4) . .
O15 C10 O14 121.6(7) . .
O15 C10 C9 120.5(6) . .
C9 C10 K2 111.1(4) . 2_666
C9 C10 K1 159.5(5) . .
N5 C21 H21 125.5 . .
C20 C21 N5 109.1(6) . .
C20 C21 H21 125.5 . .
N1 C13 H13 125.7 . .
N2 C13 N1 108.6(8) . .
N2 C13 H13 125.7 . .
C7 C11 H11A 108.9 . .
C7 C11 H11B 108.9 . .
C12 C11 C7 113.2(6) . .
C12 C11 H11A 108.9 . .
C12 C11 H11B 108.9 . .
H11A C11 H11B 107.8 . .
C15 C14 H14 126.2 . .
C15 C14 N2 107.7(8) . .
N2 C14 H14 126.2 . .
N1 C15 C14 110.9(8) . .
N1 C15 H15 124.6 . .
C14 C15 H15 124.6 . .
N7 C22 N8 105.8(6) . .
N7 C22 H22 127.1 . .
N8 C22 H22 127.1 . .
N6 C20 H20 126.7 . .
C21 C20 N6 106.6(6) . .
C21 C20 H20 126.7 . .
N3 C18 H18 125.8 . .
C17 C18 N3 108.4(6) . .
C17 C18 H18 125.8 . .
N4 C17 H17 126.4 . .
C18 C17 N4 107.3(7) . .
C18 C17 H17 126.4 . .
N9 C27 H27 126.9 . .
N9 C27 C26 106.2(8) . .
C26 C27 H27 126.9 . .
C13 N2 C14 106.6(8) . .
C13 N2 H2 126.7 . .
C14 N2 H2 126.7 . .
N10 C25 H25 126.0 . .
N9 C25 N10 107.9(8) . .
N9 C25 H25 126.0 . .
N10 C26 C27 106.7(9) . .
N10 C26 H26 126.7 . .
C27 C26 H26 126.7 . .
K1 O1W K1 147.6(6) . 2_766
K1 O1W H1WA 67.2 2_766 .
K1 O1W H1WA 106.1 . .
K1 O1W H1WB 42.3 . .
K1 O1W H1WB 164.0 2_766 .
O1W O1W K1 66.4(8) 2_766 2_766
O1W O1W K1 81.2(11) 2_766 .
O1W O1W H1WA 76.1 2_766 .
O1W O1W H1WB 120.5 2_766 .
H1WA O1W H1WB 127.3 . .
O3W O2W H2WA 62.1 2_676 .
O3W O2W H2WB 128.6 2_676 .
H2WA O2W H2WB 92.3 . .
O2W O3W H3WA 144.2 2_676 .
O2W O3W H3WB 114.5 2_676 .
H3WA O3W H3WB 101.2 . .
C30 C29 N12 102.6(11) . .
C30 N11 C28 99.3(8) . .
C29 C30 N11 113.1(10) . .
C29 C30 C30 98.0(14) . 2_577
N11 C30 C30 133.5(18) . 2_577
C28 N12 C29 111.6(11) . .
N12 C28 N11 111.5(10) . .
H4WA O4WA H4WB 109.5 . .
H4WC O4WB H4WD 86.1 . .

loop_
_geom_bond_atom_site_label_1
_geom_bond_atom_site_label_2
_geom_bond_distance
_geom_bond_site_symmetry_2
Mo1 Mo3 2.5010(6) .
Mo1 Mo2 2.5037(7) .
Mo1 K2 3.6500(15) 2_666
Mo1 O21 2.046(4) .
Mo1 O22 1.946(4) .
Mo1 O10 2.063(4) .
Mo1 O24 1.934(4) .
Mo1 O20 2.027(4) .
Mo1 N1 2.196(5) .
Mo3 Mo2 2.5201(7) .
Mo3 O21 2.047(4) .
Mo3 O11 2.145(4) .
Mo3 O16 2.062(4) .
Mo3 O24 1.907(4) .
Mo3 O23 1.917(4) .
Mo3 N5 2.201(6) .
Mo3 H11 1.8(2) .
Mo2 O21 2.032(4) .
Mo2 O1 2.156(4) .
Mo2 O6 2.080(5) .
Mo2 O22 1.913(4) .
Mo2 O23 1.914(4) .
Mo2 N3 2.199(6) .
Mo2 H1 1.60(19) .
Mo5 K2 3.9294(16) 2_666
Mo5 K1 3.9115(18) .
Mo5 O11 2.198(4) .
Mo5 O20 1.840(4) .
Mo5 O18 1.720(5) .
Mo5 O12 2.097(4) .
Mo5 O14 2.251(5) .
Mo5 O19 1.718(5) .
Mo4 K2 4.0241(16) 2_666
Mo4 O4 2.266(4) .
Mo4 O1 2.185(4) .
Mo4 O2 2.104(5) .
Mo4 O9 1.707(5) .
Mo4 O10 1.836(4) .
Mo4 O8 1.727(4) .
K2 Mo1 3.6500(15) 2_666
K2 Mo5 3.9294(16) 2_666
K2 Mo4 4.0241(16) 2_666
K2 O21 2.967(4) 2_666
K2 O4 2.741(5) 2_666
K2 O10 2.949(5) 2_666
K2 O20 2.875(5) 2_666
K2 O7 2.755(5) 2_566
K2 O14 2.690(5) 2_666
K2 O15 2.674(6) .
K2 C4 3.229(7) 2_666
K2 C10 3.241(7) 2_666
K1 O16 2.778(5) 1_655
K1 O6 2.886(5) 1_655
K1 O18 2.920(5) .
K1 O7 2.979(6) 1_655
K1 O14 2.662(5) .
K1 O15 3.007(6) .
K1 O17 2.800(6) 1_655
K1 C6 3.323(7) 1_655
K1 C12 3.175(8) 1_655
K1 C10 3.182(8) .
K1 O1W 2.646(14) .
K1 O1W 2.854(12) 2_766
K1 H1WA 2.9625 .
K1 H1WB 2.1215 .
O21 K2 2.967(4) 2_666
O11 C7 1.426(8) .
O11 H11 0.851(11) .
O16 K1 2.779(5) 1_455
O16 C12 1.298(8) .
O4 K2 2.741(5) 2_666
O4 C4 1.273(9) .
O1 C1 1.431(8) .
O1 H1 0.850(11) .
O6 K1 2.886(5) 1_455
O6 C6 1.308(9) .
O2 C2 1.290(9) .
O10 K2 2.949(4) 2_666
O20 K2 2.875(5) 2_666
O12 C8 1.299(8) .
O7 K2 2.755(5) 2_566
O7 K1 2.979(5) 1_455
O7 C6 1.225(9) .
O13 C8 1.230(8) .
O14 K2 2.690(5) 2_666
O14 C10 1.282(9) .
N5 C19 1.324(9) .
N5 C21 1.385(9) .
O3 C2 1.219(9) .
N1 C13 1.374(10) .
N1 C15 1.311(10) .
O15 C10 1.241(9) .
O5 C4 1.237(9) .
N3 C16 1.325(9) .
N3 C18 1.382(9) .
N7 C24 1.321(10) .
N7 C22 1.308(10) .
O17 K1 2.800(6) 1_455
O17 C12 1.219(9) .
N4 H4 0.8800 .
N4 C16 1.333(9) .
N4 C17 1.367(10) .
N6 H6 0.8800 .
N6 C19 1.346(10) .
N6 C20 1.363(10) .
N8 H8 0.8800 .
N8 C23 1.365(10) .
N8 C22 1.312(10) .
C1 C2 1.555(9) .
C1 C3 1.528(10) .
C1 C5 1.526(9) .
C7 C8 1.532(10) .
C7 C9 1.554(9) .
C7 C11 1.523(9) .
C6 K1 3.323(7) 1_455
C6 C5 1.507(10) .
C16 H16 0.9500 .
C23 H23 0.9500 .
C23 C24 1.349(11) .
C19 H19 0.9500 .
N10 C25 1.307(12) .
N10 C26 1.343(13) .
N10 H10 0.8645 .
C4 K2 3.229(7) 2_666
C4 C3 1.526(9) .
C3 H3A 0.9900 .
C3 H3B 0.9900 .
N9 C27 1.267(12) .
N9 C25 1.289(12) .
C5 H5A 0.9900 .
C5 H5B 0.9900 .
C12 K1 3.175(8) 1_455
C12 C11 1.508(10) .
C24 H24 0.9500 .
C9 H9A 0.9900 .
C9 H9B 0.9900 .
C9 C10 1.504(10) .
C10 K2 3.241(7) 2_666
C21 H21 0.9500 .
C21 C20 1.351(11) .
C13 H13 0.9500 .
C13 N2 1.340(13) .
C11 H11A 0.9900 .
C11 H11B 0.9900 .
C14 H14 0.9500 .
C14 C15 1.321(12) .
C14 N2 1.361(15) .
C15 H15 0.9500 .
C22 H22 0.9500 .
C20 H20 0.9500 .
C18 H18 0.9500 .
C18 C17 1.341(11) .
C17 H17 0.9500 .
C27 H27 0.9500 .
C27 C26 1.360(13) .
N2 H2 0.8800 .
C25 H25 0.9500 .
C26 H26 0.9500 .
O1W K1 2.854(12) 2_766
O1W O1W 1.55(3) 2_766
O1W H1WA 0.7863 .
O1W H1WB 0.8048 .
O2W O3W 1.298(15) 2_676
O2W H2WA 0.9088 .
O2W H2WB 0.9315 .
O3W O2W 1.298(15) 2_676
O3W H3WA 0.8536 .
O3W H3WB 0.8684 .
C29 C30 1.382(10) .
C29 N12 1.391(9) .
N11 C30 1.426(10) .
N11 C28 1.430(10) .
C30 C30 1.88(3) 2_577
N12 C28 1.286(9) .
O4WA H4WA 0.8699 .
O4WA H4WB 0.8700 .
O4WB H4WC 0.6731 .
O4WB H4WD 0.7996 .
